data_2107399
loop_
_publ_author_name
'Hardy, A.M.'
'Gaboriaud, F.'

_publ_section_title
;
 La serie M(I) M(III) (X O4)2 (H2 O)n. Structure cristalline du chromate
 de fer et d'ammonium, N H4 Fe (Cr O4)2 beta
;
_journal_name_full 'Acta Crystallographica B (24,1968-38,1982)'
_journal_page_first 2329
_journal_page_last 2332
_journal_volume 28
_journal_year 1972
_chemical_formula_sum 'Cr2 Fe H4 N O8'
_chemical_name_systematic 'N H4 Fe (Cr O4)2'
_space_group_IT_number 62
_symmetry_space_group_name_Hall '-P 2ac 2n'
_symmetry_space_group_name_H-M 'P n m a'
_cell_angle_alpha 90
_cell_angle_beta 90
_cell_angle_gamma 90
_cell_formula_units_Z 4
_cell_length_a 14.508
_cell_length_b 5.471
_cell_length_c 8.667
_cell_volume 687.928
_citation_journal_id_ASTM ACBCAR
_cod_data_source_file Hardy_ACBCAR_1972_265.cif
_cod_data_source_block H4Cr2Fe1N1O8
_cod_original_cell_volume 687.9282
_cod_original_formula_sum 'H4 Cr2 Fe1 N1 O8'
_cod_database_code 2107399

loop_
_symmetry_equiv_pos_as_xyz
x,y,z
-x+1/2,-y,z+1/2
x+1/2,-y+1/2,-z+1/2
-x,y+1/2,-z
-x,-y,-z
x-1/2,y,-z-1/2
-x-1/2,y-1/2,z-1/2
x,-y-1/2,z

loop_
_atom_site_label
_atom_site_type_symbol
_atom_site_fract_x
_atom_site_fract_y
_atom_site_fract_z
_atom_site_occupancy
_atom_site_U_iso_or_equiv
O5 O-2 0.3123 0.9981 0.3428 1 0.0
O4 O-2 0.2119 0.25 0.5629 1 0.0
Cr1 Cr+6 0.3411 0.75 0.2425 1 0.0
Cr2 Cr+6 0.4361 0.75 0.6857 1 0.0
O1 O-2 0.4657 0.75 0.8651 1 0.0
O3 O-2 0.4752 0.25 0.4249 1 0.0
O6 O-2 0.1419 0.9978 0.1537 1 0.0
O2 O-2 0.054 0.25 0.7167 1 0.0
N1 N-3 0.3723 0.25 0.9662 1 0.0
Fe1 Fe+3 0.3432 0.25 0.4959 1 0.0
